data_2002932
loop_
_publ_author_name
'Ojala, Charles R.'
'Ojala, William H.'
'Britton, Doyle'
'Gougoutas, J. Z.'

_publ_section_title
;
 Packing similarities of three isosteric molecules:
 4,5-dichlorophthalic anhydride, 4,5-dibromophthalic anhydride and
 5,6-dichlorobenzfurazan 1-oxide, including three polymorphs of
 5,6-dichlorobenzfurazan 1-oxide
;
_journal_issue 4
_journal_name_full 'Acta Crystallographica Section B'
_journal_page_first 530
_journal_page_last 542
_journal_paper_doi 10.1107/S0108768199000348
_journal_volume 55
_journal_year 1999
_chemical_formula_sum 'C6 H2 Cl2 N2 O2'
_chemical_formula_weight 205.00
_chemical_name_systematic
;
 5,6-dichlorobenzfurazan-1-oxide
;
_space_group_IT_number 15
_symmetry_cell_setting monoclinic
_symmetry_space_group_name_Hall '-C 2yc'
_symmetry_space_group_name_H-M 'C 1 2/c 1'
_audit_creation_method 'SHELXL plus manual entry'
_cell_angle_alpha 90.00
_cell_angle_beta 95.12(3)
_cell_angle_gamma 90.00
_cell_formula_units_Z 4
_cell_length_a 11.397(2)
_cell_length_b 8.871(2)
_cell_length_c 7.222(4)
_cell_measurement_reflns_used 25
_cell_measurement_temperature 173(2)
_cell_measurement_theta_max 22
_cell_measurement_theta_min 11
_cell_volume 727.3(5)
_diffrn_ambient_temperature 173(2)
_diffrn_measurement_device CAD-4
_diffrn_measurement_method \w-2\q
_diffrn_radiation_monochromator graphite
_diffrn_radiation_source 'fine-focus sealed tube'
_diffrn_radiation_type MoK\a
_diffrn_radiation_wavelength 0.71073
_diffrn_reflns_av_R_equivalents 0.026
_diffrn_reflns_av_sigmaI/netI 0.044
_diffrn_reflns_limit_h_max 16
_diffrn_reflns_limit_h_min -16
_diffrn_reflns_limit_k_max 13
_diffrn_reflns_limit_k_min 0
_diffrn_reflns_limit_l_max 10
_diffrn_reflns_limit_l_min -10
_diffrn_reflns_number 2528
_diffrn_reflns_theta_max 32
_diffrn_reflns_theta_min 2.91
_diffrn_standards_decay_% <1
_diffrn_standards_interval_time 50
_diffrn_standards_number 3
_exptl_absorpt_coefficient_mu 0.842
_exptl_absorpt_correction_T_max 0.90
_exptl_absorpt_correction_T_min 0.74
_exptl_absorpt_correction_type psi-scan
_exptl_absorpt_process_details
;
 North, A. C. T., Phillips, D. C., and Mathews, F. S. (1968).
 Acta Cryst., A24, 351-359.
;
_exptl_crystal_colour yellow
_exptl_crystal_density_diffrn 1.872
_exptl_crystal_density_meas ?
_exptl_crystal_description sword-shaped
_exptl_crystal_F_000 408
_exptl_crystal_size_max 0.50
_exptl_crystal_size_mid 0.28
_exptl_crystal_size_min 0.12
_refine_diff_density_max 0.47
_refine_diff_density_min -0.35
_refine_ls_extinction_coef 0.039(3)
_refine_ls_extinction_method SHELXL
_refine_ls_goodness_of_fit_all 1.127
_refine_ls_goodness_of_fit_obs 1.144
_refine_ls_hydrogen_treatment 'idealized positions'
_refine_ls_matrix_type full
_refine_ls_number_parameters 110
_refine_ls_number_reflns 1267
_refine_ls_number_restraints 33
_refine_ls_restrained_S_all 1.131
_refine_ls_restrained_S_obs 1.149
_refine_ls_R_factor_all 0.034
_refine_ls_R_factor_obs 0.029
_refine_ls_shift/esd_max 0.01
_refine_ls_shift/esd_mean 0.000
_refine_ls_structure_factor_coef Fsqd
_refine_ls_weighting_details 'w=1/[\s^2^(Fo^2^)+(0.029P)^2^+0.14P] where P=(Fo^2^+2Fc^2^)/3'
_refine_ls_weighting_scheme calc
_refine_ls_wR_factor_all 0.076
_refine_ls_wR_factor_obs 0.073
_reflns_number_observed 1140
_reflns_number_total 1267
_reflns_observed_criterion >2sigma(I)
_cod_data_source_file bk0061.cif
_cod_data_source_block Alt
_cod_depositor_comments
;
The following automatic conversions were performed:
'_exptl_absorpt_correction_type' value 'psi scan' changed to 'psi-scan'
according to '/home/saulius/struct/CIF-dictionaries/cif_core.dic'
dictionary named 'cif_core.dic' version 2.4.1 from 2010-06-29.

Automatic conversion script
Id: cif_fix_enum 1527 2010-12-29 10:47:43Z saulius 

The following automatic conversions were performed:

'_exptl_absorpt_correction_type' value 'psi scan' changed to
'psi-scan' according to
/home/saulius/struct/CIF-dictionaries/cif_core.dic dictionary named
'cif_core.dic' version 2.4.1 from 2010-06-29.

Automatic conversion script
Id: cif_fix_values 1715 2011-07-08 13:25:40Z adriana 

The following automatic conversions were performed:

'_refine_ls_weighting_scheme' value 'calc
w=1/[\s^2^(Fo^2^)+(0.029P)^2^+0.14P] where P=(Fo^2^+2Fc^2^)/3' was
changed to 'calc'. New tag '_refine_ls_weighting_details' was
created. The value of the new tag was set to
'w=1/[\s^2^(Fo^2^)+(0.029P)^2^+0.14P] where P=(Fo^2^+2Fc^2^)/3'.

Automatic conversion script
Id: cif_fix_values 3143 2015-03-26 13:38:13Z robertas 
;
_cod_database_code 2002932
_cod_database_fobs_code 2002932

loop_
_symmetry_equiv_pos_as_xyz
'x, y, z'
'x, -y, z+1/2'
'x+1/2, y+1/2, z'
'x+1/2, -y+1/2, z+1/2'
'-x, -y, -z'
'-x, y, -z-1/2'
'-x+1/2, -y+1/2, -z'
'-x+1/2, y+1/2, -z-1/2'

loop_
_atom_site_aniso_label
_atom_site_aniso_U_11
_atom_site_aniso_U_22
_atom_site_aniso_U_33
_atom_site_aniso_U_12
_atom_site_aniso_U_13
_atom_site_aniso_U_23
C1 0.019(2) 0.0157(8) 0.024(2) -0.0019(9) 0.0002(13) -0.0023(8)
C2 0.017(2) 0.0234(10) 0.024(2) -0.0013(9) -0.0006(13) -0.0022(9)
C3 0.0253(11) 0.015(3) 0.0282(11) 0.0038(11) 0.0041(9) -0.0001(11)
C4 0.0220(11) 0.016(2) 0.0229(11) -0.0069(12) 0.0036(9) -0.0041(11)
C5 0.0210(13) 0.018(2) 0.0236(12) -0.006(2) 0.0023(10) -0.004(2)
C6 0.0248(13) 0.018(3) 0.0286(11) 0.0066(15) 0.0032(10) 0.0004(13)
N1 0.0205(9) 0.0205(8) 0.0320(10) -0.0004(8) -0.0037(8) -0.0012(7)
N2 0.0217(10) 0.0227(8) 0.0359(11) -0.0016(8) -0.0047(8) -0.0035(7)
O1 0.0256(7) 0.0249(8) 0.0478(10) 0.0049(6) -0.0092(7) 0.0022(7)
O2 0.0233(9) 0.0194(6) 0.0458(11) -0.0022(5) -0.0037(8) -0.0031(6)
Cl4 0.0272(11) 0.0213(11) 0.0343(5) 0.0031(7) 0.0032(6) 0.0015(6)
Cl5 0.0249(10) 0.0186(10) 0.0337(6) -0.0029(6) 0.0028(6) -0.0052(6)

loop_
_atom_site_label
_atom_site_fract_x
_atom_site_fract_y
_atom_site_fract_z
_atom_site_U_iso_or_equiv
_atom_site_thermal_displace_type
_atom_site_calc_flag
_atom_site_refinement_flags
_atom_site_occupancy
_atom_site_disorder_group
_atom_site_type_symbol
C1 0.5438(5) 0.2394(5) 0.2850(10) 0.0196(6) Uani d PDU 0.50 . C
C2 0.4298(4) 0.2469(5) 0.1901(10) 0.0216(7) Uani d PDU 0.50 . C
C3 0.3798(7) 0.3893(12) 0.1527(12) 0.0227(9) Uani d PDU 0.50 . C
H3 0.3044 0.3974 0.0910 0.027 Uiso d P 0.50 . H
C4 0.4430(9) 0.5146(12) 0.2069(15) 0.0202(8) Uani d PDU 0.50 . C
C5 0.5623(8) 0.5003(12) 0.2997(14) 0.0209(8) Uani d PDU 0.50 . C
C6 0.6137(7) 0.3655(11) 0.3403(12) 0.0238(10) Uani d PDU 0.50 . C
H6 0.6890 0.3572 0.3992 0.029 Uiso d P 0.50 . H
N1 0.5718(2) 0.0959(2) 0.3104(3) 0.0247(4) Uani d PU 0.50 . N
N2 0.3874(2) 0.1079(3) 0.1540(4) 0.0272(4) Uani d PU 0.50 . N
O1 0.6566(2) 0.0266(2) 0.3865(3) 0.0335(4) Uani d P 0.50 . O
O2 0.47343(13) 0.0101(2) 0.2272(3) 0.0299(4) Uani d P 0.50 . O
Cl4 0.3794(6) 0.6869(7) 0.1563(9) 0.0276(5) Uani d PDU 0.50 . Cl
Cl5 0.6330(5) 0.6699(6) 0.3490(9) 0.0257(4) Uani d PDU 0.50 . Cl

loop_
_atom_type_symbol
_atom_type_description
_atom_type_scat_dispersion_real
_atom_type_scat_dispersion_imag
_atom_type_scat_source
C C 0.0033 0.0016 'International Tables Vol C Tables 4.2.6.8 and 6.1.1.4'
H H 0.0000 0.0000 'International Tables Vol C Tables 4.2.6.8 and 6.1.1.4'
N N 0.0061 0.0033 'International Tables Vol C Tables 4.2.6.8 and 6.1.1.4'
O O 0.0106 0.0060 'International Tables Vol C Tables 4.2.6.8 and 6.1.1.4'
Cl Cl 0.1484 0.1585 'International Tables Vol C Tables 4.2.6.8 and 6.1.1.4'

loop_
_geom_angle_atom_site_label_1
_geom_angle_atom_site_label_2
_geom_angle_atom_site_label_3
_geom_angle_site_symmetry_1
_geom_angle_site_symmetry_3
_geom_angle
C6 C1 C2 . . 124.8(7)
C3 C2 C1 . . 118.4(6)
C4 C3 C2 . . 119.0(8)
C3 C4 C5 . . 120.4(11)
C6 C5 C4 . . 122.8(11)
C5 C6 C1 . . 114.7(7)
N1 C1 C2 . . 108.2(4)
N2 C2 C1 . . 110.5(4)
C1 N1 O2 . . 106.3(3)
C2 N2 O2 . . 105.8(2)
N2 O2 N1 . . 109.1(2)
O1 N1 O2 . . 118.2(2)
C5 C4 Cl4 . . 122.1(10)
C4 C5 Cl5 . . 114.5(10)
N1 C1 C6 . . 127.0(6)
N2 C2 C3 . . 131.1(5)
C3 C4 Cl4 . . 117.6(7)
C6 C5 Cl5 . . 122.7(7)
O1 N1 C1 . . 135.5(3)
C2 C1 C1 6_656 6_656 168.1(18)
C2 C1 N1 6_656 . 85.6(15)
C1 C1 N1 6_656 . 105.5(2)
C2 C1 C6 6_656 . 41.5(13)
C1 C1 C6 6_656 . 127.5(5)
C2 C1 C2 6_656 . 165.8(18)
C1 C1 C2 6_656 . 2.9(4)
C2 C1 N2 6_656 6_656 64.6(14)
C1 C1 N2 6_656 6_656 126.5(2)
N1 C1 N2 . 6_656 20.99(12)
C6 C1 N2 . 6_656 106.0(5)
C2 C1 N2 . 6_656 129.2(4)
C2 C1 C3 6_656 6_656 43.6(14)
C1 C1 C3 6_656 6_656 125.4(4)
N1 C1 C3 . 6_656 129.1(5)
C6 C1 C3 . 6_656 2.2(8)
C2 C1 C3 . 6_656 122.7(6)
N2 C1 C3 6_656 6_656 108.1(5)
C2 C1 N1 6_656 6_656 149.3(15)
C1 C1 N1 6_656 6_656 41.66(15)
N1 C1 N1 . 6_656 63.9(2)
C6 C1 N1 . 6_656 169.1(5)
C2 C1 N1 . 6_656 44.3(2)
N2 C1 N1 6_656 6_656 84.9(2)
C3 C1 N1 6_656 6_656 167.0(5)
C1 C2 C6 6_656 6_656 127.3(16)
C1 C2 N1 6_656 6_656 79.6(14)
C6 C2 N1 6_656 6_656 152.8(6)
C1 C2 N2 6_656 . 102.0(15)
C6 C2 N2 6_656 . 130.5(6)
N1 C2 N2 6_656 . 22.42(12)
C1 C2 C3 6_656 . 126.7(16)
C6 C2 C3 6_656 . 1.0(8)
N1 C2 C3 6_656 . 153.5(5)
C1 C2 C1 6_656 . 9.0(14)
C6 C2 C1 6_656 . 119.0(7)
N1 C2 C1 6_656 . 88.1(3)
C1 C2 C2 6_656 6_656 11.4(14)
C6 C2 C2 6_656 6_656 116.3(5)
N1 C2 C2 6_656 6_656 90.7(2)
N2 C2 C2 . 6_656 113.2(2)
C3 C2 C2 . 6_656 115.7(5)
C1 C2 C2 . 6_656 2.8(3)
C6 C3 C5 6_656 6_656 122(5)
C6 C3 C4 6_656 . 122(5)
C5 C3 C4 6_656 . .9(9)
C6 C3 C2 6_656 . 5(4)
C5 C3 C2 6_656 . 118.3(7)
C6 C3 C1 6_656 6_656 14(5)
C5 C3 C1 6_656 6_656 108.6(7)
C4 C3 C1 . 6_656 109.3(7)
C2 C3 C1 . 6_656 9.7(3)
C5 C4 C3 6_656 . 8(7)
C5 C4 C4 6_656 6_656 119(7)
C3 C4 C4 . 6_656 125.3(5)
C5 C4 C5 6_656 . 114(8)
C4 C4 C5 6_656 . 5.0(8)
C5 C4 C6 6_656 6_656 6(8)
C3 C4 C6 . 6_656 7.4(5)
C4 C4 C6 6_656 6_656 117.9(5)
C5 C4 C6 . 6_656 113.0(11)
C5 C4 Cl5 6_656 6_656 117(7)
C3 C4 Cl5 . 6_656 110.9(7)
C4 C4 Cl5 6_656 6_656 123.8(4)
C5 C4 Cl5 . 6_656 128.8(10)
C6 C4 Cl5 6_656 6_656 118.2(7)
C5 C4 Cl4 6_656 . 123(7)
C4 C4 Cl4 6_656 . 117.1(4)
C6 C4 Cl4 6_656 . 124.9(7)
Cl5 C4 Cl4 6_656 . 6.8(3)
C4 C5 C3 6_656 6_656 171(8)
C4 C5 C6 6_656 . 174(9)
C3 C5 C6 6_656 . 8.2(6)
C4 C5 C4 6_656 . 56(7)
C3 C5 C4 6_656 . 131.0(11)
C4 C5 C5 6_656 6_656 61(7)
C3 C5 C5 6_656 6_656 126.0(5)
C6 C5 C5 . 6_656 117.8(5)
C4 C5 C5 . 6_656 5.0(8)
C4 C5 Cl5 6_656 . 59(7)
C3 C5 Cl5 6_656 . 114.5(7)
C5 C5 Cl5 6_656 . 119.5(4)
C4 C5 Cl4 6_656 6_656 53(7)
C3 C5 Cl4 6_656 6_656 120.7(7)
C6 C5 Cl4 . 6_656 128.9(7)
C4 C5 Cl4 . 6_656 108.3(10)
C5 C5 Cl4 6_656 6_656 113.2(4)
Cl5 C5 Cl4 . 6_656 6.3(3)
C3 C6 C2 6_656 6_656 174(5)
C3 C6 C5 6_656 . 50(5)
C2 C6 C5 6_656 . 125.8(8)
C3 C6 C1 6_656 . 164(5)
C2 C6 C1 6_656 . 11.2(3)
C3 C6 C4 6_656 6_656 50(5)
C2 C6 C4 6_656 6_656 125.6(8)
C5 C6 C4 . 6_656 .6(9)
C1 C6 C4 . 6_656 114.5(7)
N2 N1 O2 6_656 6_656 138.2(5)
N2 N1 O1 6_656 . 41.7(4)
O2 N1 O1 6_656 . 96.5(2)
N2 N1 C1 6_656 . 93.8(4)
O2 N1 C1 6_656 . 128.0(3)
N2 N1 C2 6_656 6_656 79.0(4)
O2 N1 C2 6_656 6_656 142.9(3)
O1 N1 C2 . 6_656 120.6(2)
C1 N1 C2 . 6_656 14.8(2)
N2 N1 O2 6_656 . 159.9(5)
O2 N1 O2 6_656 . 21.74(12)
C2 N1 O2 6_656 . 121.1(2)
N2 N1 N1 6_656 6_656 168.2(4)
O2 N1 N1 6_656 6_656 53.6(2)
O1 N1 N1 . 6_656 150.05(14)
C1 N1 N1 . 6_656 74.5(2)
C2 N1 N1 6_656 6_656 89.3(2)
O2 N1 N1 . 6_656 31.86(12)
N2 N1 C1 6_656 6_656 126.5(5)
O2 N1 C1 6_656 6_656 95.3(2)
O1 N1 C1 . 6_656 168.1(2)
C1 N1 C1 . 6_656 32.8(3)
C2 N1 C1 6_656 6_656 47.6(2)
O2 N1 C1 . 6_656 73.5(2)
N1 N1 C1 6_656 6_656 41.66(15)
N1 N2 O1 6_656 6_656 116.0(5)
N1 N2 C2 6_656 . 78.6(4)
O1 N2 C2 6_656 . 165.4(3)
N1 N2 O2 6_656 . 27.2(4)
O1 N2 O2 6_656 . 88.7(2)
N1 N2 C1 6_656 6_656 65.2(4)
O1 N2 C1 6_656 6_656 178.7(4)
C2 N2 C1 . 6_656 13.4(2)
O2 N2 C1 . 6_656 92.5(2)
N2 O1 N1 6_656 . 22.3(2)
N2 O1 O2 6_656 6_656 57.4(2)
N1 O1 O2 . 6_656 35.04(13)
O2 O2 N1 6_656 6_656 126.4(2)
O2 O2 N2 6_656 . 141.01(11)
N1 O2 N2 6_656 . 14.6(2)
O2 O2 N1 6_656 . 31.86(12)
N1 O2 N1 6_656 . 94.5(3)
O2 O2 O1 6_656 6_656 174.85(10)
N1 O2 O1 6_656 6_656 48.5(2)
N2 O2 O1 . 6_656 33.87(12)
N1 O2 O1 . 6_656 143.0(2)
Cl5 Cl4 C4 6_656 . 70(4)
Cl5 Cl4 C5 6_656 6_656 66(4)
C4 Cl4 C5 . 6_656 3.9(6)
Cl4 Cl5 C4 6_656 6_656 103(4)
Cl4 Cl5 C5 6_656 . 107(4)
C4 Cl5 C5 6_656 . 4.3(6)

loop_
_geom_bond_atom_site_label_1
_geom_bond_atom_site_label_2
_geom_bond_distance
C1 N1 1.321(5)
C1 C6 1.411(8)
C1 C2 1.415(5)
C2 N2 1.341(5)
C2 C3 1.402(9)
C3 C4 1.363(12)
C4 C5 1.467(4)
C4 Cl4 1.717(11)
C5 C6 1.352(12)
C5 Cl5 1.729(10)
N1 O1 1.233(3)
N1 O2 1.441(3)
N2 O2 1.378(3)

loop_
_geom_contact_atom_site_label_1
_geom_contact_atom_site_label_2
_geom_contact_distance
_geom_contact_site_symmetry_2
C1 C2 .344(5) 6_656
C1 C1 1.077(8) 6_656
C2 C1 .344(5) 6_656
C2 C6 1.176(10) 6_656
C2 C2 1.750(6) 6_656
C3 C6 .23(2) 6_656
C3 C5 1.22(2) 6_656
C1 N2 1.452(5) 6_656
C1 C3 1.631(9) 6_656
C1 N1 1.915(4) 6_656
C2 N1 1.339(5) 6_656
C3 C1 1.631(9) 6_656
C4 C5 .15(2) 6_656
C4 C4 1.39(2) 6_656
C4 C6 1.50(2) 6_656
C4 Cl5 1.658(14) 6_656
C5 C4 .15(2) 6_656
C5 C3 1.22(2) 6_656
C5 C5 1.53(2) 6_656
C5 Cl4 1.801(13) 6_656
C6 C3 .23(2) 6_656
C6 C2 1.176(10) 6_656
C6 C4 1.50(2) 6_656
N1 N2 .521(2) 6_656
N1 O2 .945(3) 6_656
N1 C2 1.339(5) 6_656
N1 N1 1.785(5) 6_656
N1 C1 1.915(4) 6_656
N2 N1 .521(2) 6_656
N2 O1 .912(3) 6_656
N2 C1 1.452(5) 6_656
O1 N2 .912(3) 6_656
O1 O2 1.636(2) 6_656
O2 O2 .663(3) 6_656
O2 N1 .945(3) 6_656
O2 O1 1.636(2) 6_656
Cl4 Cl5 .208(10) 6_656
Cl4 C5 1.801(13) 6_656
Cl5 Cl4 .208(9) 6_656
Cl5 C4 1.658(14) 6_656
Cl4 Cl4 3.723 7_565
Cl4 Cl5 3.649 4_464
Cl5 Cl4 3.649 4_565
Cl5 Cl5 3.585 7_666
